data_7212143
loop_
_publ_author_name
'Delgado, Fernando S.'
'Sanchiz, Joaqu\'in'
'L\'opez, Trinidad'
'Lloret, Francesc'
'Julve, Miguel'
'Ruiz-P\'erez, Catalina'

_publ_section_title
;
 Building-block process for the synthesis of new chromium(iii) malonate
 complexes
;
_journal_issue 10
_journal_name_full CrystEngComm
_journal_page_first 2711
_journal_paper_doi 10.1039/b920650g
_journal_volume 12
_journal_year 2010
_chemical_formula_sum 'C12 H22 Cr2 K4 O24'
_chemical_formula_weight 810.70
_chemical_name_systematic
;
?
;
_space_group_IT_number 2
_symmetry_cell_setting triclinic
_symmetry_Int_Tables_number 2
_symmetry_space_group_name_Hall '-P 1'
_symmetry_space_group_name_H-M 'P -1'
_atom_sites_solution_hydrogens geom
_atom_sites_solution_primary direct
_atom_sites_solution_secondary difmap
_cell_angle_alpha 102.028(6)
_cell_angle_beta 100.085(6)
_cell_angle_gamma 106.708(6)
_cell_formula_units_Z 1
_cell_length_a 8.2948(7)
_cell_length_b 9.4737(10)
_cell_length_c 9.7296(8)
_cell_measurement_temperature 293(2)
_cell_volume 693.31(12)
_computing_cell_refinement 'Dirax/lsq (Duisenberg & Schreurs, 1989-2000)'
_computing_data_collection 'Collect (Nonius BV, 1997-2000)'
_computing_data_reduction 'EvalCCD (Duisenberg & Schreurs 1990-2000)'
_computing_molecular_graphics 'Ortep-3 for Windows (Farrugia, 1997)'
_computing_publication_material 'WinGX publication routines (Farrugia, 1999)'
_computing_structure_refinement 'SHELXL-97 (Sheldrick, 1997)'
_computing_structure_solution 'SHELXS-97 (Sheldrick, 1997)'
_diffrn_ambient_temperature 293(2)
_diffrn_detector 'CCD plate'
_diffrn_detector_area_resol_mean 9
_diffrn_measured_fraction_theta_full 0.976
_diffrn_measured_fraction_theta_max 0.976
_diffrn_measurement_device '95mm CCD camera on \k-goniostat'
_diffrn_measurement_device_type KappaCCD
_diffrn_measurement_method 'CCD rotation images, thick slices'
_diffrn_radiation_monochromator 'horizonally mounted graphite crystal'
_diffrn_radiation_probe x-ray
_diffrn_radiation_source 'fine-focus sealed tube'
_diffrn_radiation_type Mok\a
_diffrn_radiation_wavelength 0.71073
_diffrn_reflns_av_R_equivalents 0.0226
_diffrn_reflns_av_sigmaI/netI 0.0415
_diffrn_reflns_limit_h_max 11
_diffrn_reflns_limit_h_min -11
_diffrn_reflns_limit_k_max 13
_diffrn_reflns_limit_k_min -13
_diffrn_reflns_limit_l_max 13
_diffrn_reflns_limit_l_min -12
_diffrn_reflns_number 7745
_diffrn_reflns_theta_full 30.00
_diffrn_reflns_theta_max 30.00
_diffrn_reflns_theta_min 6.41
_diffrn_source 'Enraf Nonius FR590'
_exptl_absorpt_coefficient_mu 1.484
_exptl_absorpt_correction_T_max 0.564
_exptl_absorpt_correction_T_min 0.351
_exptl_absorpt_correction_type empirical
_exptl_absorpt_process_details sadabs
_exptl_crystal_colour 'dark brown'
_exptl_crystal_density_diffrn 1.942
_exptl_crystal_density_method 'not measured'
_exptl_crystal_description prism
_exptl_crystal_F_000 410
_exptl_crystal_size_max 0.84
_exptl_crystal_size_mid 0.65
_exptl_crystal_size_min 0.44
_refine_diff_density_max 0.918
_refine_diff_density_min -0.749
_refine_diff_density_rms 0.083
_refine_ls_extinction_coef 0.036(3)
_refine_ls_extinction_expression Fc^*^=kFc[1+0.001xFc^2^\l^3^/sin(2\q)]^-1/4^
_refine_ls_extinction_method SHELXL
_refine_ls_goodness_of_fit_ref 1.040
_refine_ls_hydrogen_treatment constr
_refine_ls_matrix_type full
_refine_ls_number_parameters 191
_refine_ls_number_reflns 3945
_refine_ls_number_restraints 0
_refine_ls_restrained_S_all 1.040
_refine_ls_R_factor_all 0.0568
_refine_ls_R_factor_gt 0.0379
_refine_ls_shift/su_max 0.000
_refine_ls_shift/su_mean 0.000
_refine_ls_structure_factor_coef Fsqd
_refine_ls_weighting_details 'calc w=1/[\s^2^(Fo^2^)+(0.0446P)^2^+0.5092P] where P=(Fo^2^+2Fc^2^)/3'
_refine_ls_weighting_scheme calc
_refine_ls_wR_factor_gt 0.0907
_refine_ls_wR_factor_ref 0.0964
_reflns_number_gt 3086
_reflns_number_total 3945
_reflns_threshold_expression >2sigma(I)
_cod_data_source_file b920650g.txt
_cod_data_source_block compound2
_cod_original_cell_volume 693.31(11)
_cod_database_code 7212143

loop_
_symmetry_equiv_pos_as_xyz
'x, y, z'
'-x, -y, -z'

loop_
_atom_site_label
_atom_site_type_symbol
_atom_site_fract_x
_atom_site_fract_y
_atom_site_fract_z
_atom_site_U_iso_or_equiv
_atom_site_adp_type
_atom_site_occupancy
_atom_site_symmetry_multiplicity
_atom_site_calc_flag
_atom_site_refinement_flags
Cr1 Cr 0.13468(4) 0.01171(4) 0.13171(4) 0.01459(11) Uani 1 1 d .
K1 K 0.08665(8) 0.40164(7) 0.14948(7) 0.03473(16) Uani 1 1 d .
K2 K -0.36500(8) -0.30783(6) 0.18024(7) 0.03566(16) Uani 1 1 d .
C1 C 0.4444(3) 0.2696(2) 0.1484(2) 0.0204(4) Uani 1 1 d .
C2 C 0.5538(3) 0.1937(3) 0.2295(3) 0.0279(5) Uani 1 1 d .
H1 H 0.6739 0.2387 0.2275 0.034 Uiso 1 1 calc R
H2 H 0.5486 0.2171 0.3302 0.034 Uiso 1 1 calc R
C3 C 0.4999(3) 0.0223(3) 0.1706(2) 0.0189(4) Uani 1 1 d .
O1 O 0.2795(2) 0.20906(18) 0.11348(18) 0.0219(3) Uani 1 1 d .
O2 O 0.33872(19) -0.05679(18) 0.15089(17) 0.0207(3) Uani 1 1 d .
O3 O 0.5187(2) 0.38909(19) 0.1207(2) 0.0310(4) Uani 1 1 d .
O4 O 0.6082(2) -0.0385(2) 0.1470(2) 0.0299(4) Uani 1 1 d .
C11 C 0.0342(3) -0.2317(3) 0.2729(3) 0.0245(5) Uani 1 1 d .
C12 C 0.1764(4) -0.1271(3) 0.4049(3) 0.0337(6) Uani 1 1 d .
H12 H 0.2864 -0.1353 0.3903 0.040 Uiso 1 1 calc R
H11 H 0.1564 -0.1643 0.4881 0.040 Uiso 1 1 calc R
C13 C 0.1937(4) 0.0408(3) 0.4416(3) 0.0403(7) Uani 1 1 d .
O11 O 0.0006(2) -0.18349(18) 0.16134(17) 0.0215(3) Uani 1 1 d .
O12 O 0.1827(2) 0.1069(2) 0.34014(18) 0.0286(4) Uani 1 1 d .
O13 O -0.0462(3) -0.3626(2) 0.2762(2) 0.0373(5) Uani 1 1 d .
O14 O 0.2163(6) 0.1102(4) 0.5688(3) 0.0947(12) Uani 1 1 d .
O20 O 0.06805(18) -0.07682(17) -0.08142(16) 0.0164(3) Uani 1 1 d .
H20 H 0.1506 -0.0429 -0.1148 0.025 Uiso 1 1 calc R
O1W O 0.2312(3) 0.6275(2) 0.0317(2) 0.0381(5) Uani 1 1 d .
O2W O 0.1474(6) 0.3934(4) 0.4539(4) 0.0959(12) Uani 1 1 d .
O3W O -0.5804(6) -0.3921(5) 0.3928(4) 0.1100(13) Uani 1 1 d .

loop_
_atom_site_aniso_label
_atom_site_aniso_U_11
_atom_site_aniso_U_22
_atom_site_aniso_U_33
_atom_site_aniso_U_23
_atom_site_aniso_U_13
_atom_site_aniso_U_12
Cr1 0.01386(17) 0.01227(17) 0.01793(18) 0.00347(12) 0.00473(12) 0.00487(12)
K1 0.0350(3) 0.0246(3) 0.0482(4) 0.0115(2) 0.0117(3) 0.0136(2)
K2 0.0423(3) 0.0194(3) 0.0377(3) 0.0033(2) -0.0012(3) 0.0089(2)
C1 0.0200(11) 0.0145(10) 0.0257(11) 0.0024(8) 0.0063(9) 0.0061(8)
C2 0.0169(11) 0.0225(12) 0.0374(14) 0.0058(10) -0.0025(10) 0.0034(9)
C3 0.0192(10) 0.0207(10) 0.0195(10) 0.0094(8) 0.0042(8) 0.0083(9)
O1 0.0171(7) 0.0165(8) 0.0323(9) 0.0086(7) 0.0053(6) 0.0052(6)
O2 0.0168(7) 0.0168(7) 0.0299(8) 0.0068(6) 0.0061(6) 0.0073(6)
O3 0.0261(9) 0.0160(8) 0.0501(11) 0.0110(8) 0.0126(8) 0.0029(7)
O4 0.0226(8) 0.0300(9) 0.0471(11) 0.0172(8) 0.0156(8) 0.0151(7)
C11 0.0267(12) 0.0240(12) 0.0288(12) 0.0109(9) 0.0121(10) 0.0115(10)
C12 0.0384(15) 0.0359(15) 0.0252(12) 0.0136(11) 0.0018(11) 0.0104(12)
C13 0.0521(18) 0.0373(16) 0.0211(12) 0.0015(11) -0.0012(12) 0.0104(14)
O11 0.0226(8) 0.0192(8) 0.0231(8) 0.0078(6) 0.0066(6) 0.0055(6)
O12 0.0369(10) 0.0246(9) 0.0208(8) 0.0001(7) 0.0049(7) 0.0109(8)
O13 0.0506(12) 0.0251(10) 0.0410(11) 0.0171(8) 0.0167(9) 0.0110(9)
O14 0.179(4) 0.066(2) 0.0222(12) -0.0021(12) 0.0049(16) 0.040(2)
O20 0.0136(7) 0.0168(7) 0.0198(7) 0.0047(6) 0.0071(6) 0.0052(6)
O1W 0.0374(11) 0.0247(9) 0.0537(12) 0.0079(9) 0.0215(9) 0.0085(8)
O2W 0.179(4) 0.0557(18) 0.084(2) 0.0398(16) 0.067(2) 0.050(2)
O3W 0.120(3) 0.122(3) 0.084(2) 0.016(2) 0.038(2) 0.035(3)

loop_
_atom_type_symbol
_atom_type_description
_atom_type_scat_dispersion_real
_atom_type_scat_dispersion_imag
_atom_type_scat_source
C C 0.0033 0.0016 'International Tables Vol C Tables 4.2.6.8 and 6.1.1.4'
H H 0.0000 0.0000 'International Tables Vol C Tables 4.2.6.8 and 6.1.1.4'
Cr Cr 0.3209 0.6236 'International Tables Vol C Tables 4.2.6.8 and 6.1.1.4'
O O 0.0106 0.0060 'International Tables Vol C Tables 4.2.6.8 and 6.1.1.4'
K K 0.2009 0.2494 'International Tables Vol C Tables 4.2.6.8 and 6.1.1.4'

loop_
_geom_angle_atom_site_label_1
_geom_angle_atom_site_label_2
_geom_angle_atom_site_label_3
_geom_angle
_geom_angle_site_symmetry_1
_geom_angle_site_symmetry_3
O12 Cr1 O20 94.14(7) . 2
O12 Cr1 O11 88.86(7) . .
O20 Cr1 O11 95.10(6) 2 .
O12 Cr1 O1 88.41(7) . .
O20 Cr1 O1 87.41(6) 2 .
O11 Cr1 O1 176.42(7) . .
O12 Cr1 O2 94.03(7) . .
O20 Cr1 O2 171.27(6) 2 .
O11 Cr1 O2 88.14(7) . .
O1 Cr1 O2 89.74(7) . .
O12 Cr1 O20 174.66(7) . .
O20 Cr1 O20 80.52(6) 2 .
O11 Cr1 O20 91.74(6) . .
O1 Cr1 O20 91.20(7) . .
O2 Cr1 O20 91.29(6) . .
O12 Cr1 K1 76.49(5) . .
O20 Cr1 K1 47.15(4) 2 .
O11 Cr1 K1 136.88(5) . .
O1 Cr1 K1 44.39(5) . .
O2 Cr1 K1 132.55(5) . .
O20 Cr1 K1 99.55(4) . .
O12 Cr1 K1 138.94(6) . 2
O20 Cr1 K1 94.15(5) 2 2
O11 Cr1 K1 50.36(5) . 2
O1 Cr1 K1 132.10(5) . 2
O2 Cr1 K1 81.65(5) . 2
O20 Cr1 K1 42.50(4) . 2
K1 Cr1 K1 134.483(12) . 2
O1W K1 O1 104.11(6) . .
O1W K1 O1W 85.88(6) . 2_565
O1 K1 O1W 127.42(6) . 2_565
O1W K1 O20 141.70(6) . 2
O1 K1 O20 58.05(4) . 2
O1W K1 O20 82.14(5) 2_565 2
O1W K1 O13 79.37(6) . 1_565
O1 K1 O13 162.42(6) . 1_565
O1W K1 O13 69.65(6) 2_565 1_565
O20 K1 O13 128.59(5) 2 1_565
O1W K1 O2W 129.81(9) . .
O1 K1 O2W 86.24(8) . .
O1W K1 O2W 126.28(10) 2_565 .
O20 K1 O2W 85.47(7) 2 .
O13 K1 O2W 78.67(8) 1_565 .
O1W K1 O11 85.40(5) . 2
O1 K1 O11 64.19(5) . 2
O1W K1 O11 65.46(5) 2_565 2
O20 K1 O11 56.54(4) 2 2
O13 K1 O11 133.37(5) 1_565 2
O2W K1 O11 139.97(7) . 2
O1W K1 O3W 77.19(10) . 1_665
O1 K1 O3W 82.52(9) . 1_665
O1W K1 O3W 148.82(10) 2_565 1_665
O20 K1 O3W 126.73(9) 2 1_665
O13 K1 O3W 81.49(9) 1_565 1_665
O2W K1 O3W 55.27(12) . 1_665
O11 K1 O3W 137.25(8) 2 1_665
O1W K1 C1 91.18(6) . .
O1 K1 C1 18.58(5) . .
O1W K1 C1 141.03(6) 2_565 .
O20 K1 C1 76.39(5) 2 .
O13 K1 C1 147.66(6) 1_565 .
O2W K1 C1 84.24(9) . .
O11 K1 C1 75.56(5) 2 .
O3W K1 C1 66.22(9) 1_665 .
O1W K1 Cr1 131.95(4) . .
O1 K1 Cr1 30.00(3) . .
O1W K1 Cr1 110.96(4) 2_565 .
O20 K1 Cr1 30.42(3) 2 .
O13 K1 Cr1 148.41(4) 1_565 .
O2W K1 Cr1 76.49(6) . .
O11 K1 Cr1 64.36(3) 2 .
O3W K1 Cr1 99.76(9) 1_665 .
C1 K1 Cr1 47.17(4) . .
O1W K1 Cr1 114.49(5) . 2
O1 K1 Cr1 60.95(4) . 2
O1W K1 Cr1 67.89(4) 2_565 2
O20 K1 Cr1 27.95(3) 2 2
O13 K1 Cr1 133.77(5) 1_565 2
O2W K1 Cr1 113.34(7) . 2
O11 K1 Cr1 29.18(3) 2 2
O3W K1 Cr1 143.14(9) 1_665 2
C1 K1 Cr1 78.30(4) . 2
Cr1 K1 Cr1 45.517(12) . 2
O1W K1 K1 43.86(5) . 2_565
O1 K1 K1 125.86(4) . 2_565
O1W K1 K1 42.02(4) 2_565 2_565
O20 K1 K1 115.57(4) 2 2_565
O13 K1 K1 68.57(4) 1_565 2_565
O2W K1 K1 147.23(7) . 2_565
O11 K1 K1 69.98(3) 2 2_565
O3W K1 K1 116.46(9) 1_665 2_565
C1 K1 K1 123.64(5) . 2_565
Cr1 K1 K1 134.20(3) . 2_565
Cr1 K1 K1 90.96(2) 2 2_565
O14 K2 O3 127.91(9) 2_556 1_445
O14 K2 O4 74.07(8) 2_556 1_455
O3 K2 O4 152.60(6) 1_445 1_455
O14 K2 O3 152.61(8) 2_556 2
O3 K2 O3 79.22(6) 1_445 2
O4 K2 O3 78.90(6) 1_455 2
O14 K2 O13 75.21(10) 2_556 .
O3 K2 O13 79.71(6) 1_445 .
O4 K2 O13 125.69(6) 1_455 .
O3 K2 O13 118.82(6) 2 .
O14 K2 O11 77.53(11) 2_556 .
O3 K2 O11 112.84(5) 1_445 .
O4 K2 O11 85.85(5) 1_455 .
O3 K2 O11 96.34(5) 2 .
O13 K2 O11 44.17(5) . .
O14 K2 O3W 71.41(13) 2_556 .
O3 K2 O3W 72.48(9) 1_445 .
O4 K2 O3W 105.65(10) 1_455 .
O3 K2 O3W 121.24(9) 2 .
O13 K2 O3W 105.41(10) . .
O11 K2 O3W 141.95(9) . .
O14 K2 C11 65.95(11) 2_556 .
O3 K2 C11 102.21(6) 1_445 .
O4 K2 C11 102.25(6) 1_455 .
O3 K2 C11 116.71(6) 2 .
O13 K2 C11 23.54(6) . .
O11 K2 C11 24.22(5) . .
O3W K2 C11 119.00(10) . .
O14 K2 O1W 119.90(11) 2_556 1_445
O3 K2 O1W 80.80(5) 1_445 1_445
O4 K2 O1W 73.04(5) 1_455 1_445
O3 K2 O1W 54.02(5) 2 1_445
O13 K2 O1W 160.31(5) . 1_445
O11 K2 O1W 145.85(5) . 1_445
O3W K2 O1W 71.10(9) . 1_445
C11 K2 O1W 169.89(6) . 1_445
O14 K2 C1 132.21(9) 2_556 2
O3 K2 C1 99.78(6) 1_445 2
O4 K2 C1 61.82(6) 1_455 2
O3 K2 C1 21.82(5) 2 2
O13 K2 C1 116.01(6) . 2
O11 K2 C1 81.71(5) . 2
O3W K2 C1 135.88(10) . 2
C11 K2 C1 105.12(6) . 2
O1W K2 C1 64.78(5) 1_445 2
O14 K2 O1 118.63(9) 2_556 2
O3 K2 O1 109.12(5) 1_445 2
O4 K2 O1 62.03(5) 1_455 2
O3 K2 O1 40.87(4) 2 2
O13 K2 O1 97.05(5) . 2
O11 K2 O1 59.53(4) . 2
O3W K2 O1 157.30(9) . 2
C11 K2 O1 83.25(5) . 2
O1W K2 O1 86.64(5) 1_445 2
C1 K2 O1 22.29(5) 2 2
O14 K2 K2 168.62(8) 2_556 2_445
O3 K2 K2 41.12(4) 1_445 2_445
O4 K2 K2 115.40(5) 1_455 2_445
O3 K2 K2 38.11(4) 2 2_445
O13 K2 K2 102.15(5) . 2_445
O11 K2 K2 108.53(4) . 2_445
O3W K2 K2 99.09(8) . 2_445
C11 K2 K2 115.71(5) . 2_445
O1W K2 K2 60.42(4) 1_445 2_445
C1 K2 K2 59.02(4) 2 2_445
O1 K2 K2 72.52(3) 2 2_445
O3 C1 O1 122.2(2) . .
O3 C1 C2 118.8(2) . .
O1 C1 C2 119.1(2) . .
O3 C1 K2 58.48(13) . 2
O1 C1 K2 80.98(13) . 2
C2 C1 K2 135.48(15) . 2
O3 C1 K1 86.67(13) . .
O1 C1 K1 43.69(10) . .
C2 C1 K1 143.23(16) . .
K2 C1 K1 79.58(5) 2 .
C3 C2 C1 115.14(19) . .
O4 C3 O2 121.9(2) . .
O4 C3 C2 120.4(2) . .
O2 C3 C2 117.62(19) . .
C1 O1 Cr1 129.05(14) . .
C1 O1 K1 117.73(13) . .
Cr1 O1 K1 105.61(6) . .
C1 O1 K2 76.73(13) . 2
Cr1 O1 K2 129.68(7) . 2
K1 O1 K2 91.23(5) . 2
C3 O2 Cr1 128.84(14) . .
C1 O3 K2 151.60(16) . 1_665
C1 O3 K2 99.70(15) . 2
K2 O3 K2 100.78(6) 1_665 2
C3 O4 K2 130.75(15) . 1_655
O13 C11 O11 121.8(2) . .
O13 C11 C12 118.6(2) . .
O11 C11 C12 119.6(2) . .
O13 C11 K2 67.95(14) . .
O11 C11 K2 72.43(13) . .
C12 C11 K2 134.38(17) . .
C11 C12 C13 116.4(2) . .
O14 C13 O12 121.4(3) . .
O14 C13 C12 119.0(3) . .
O12 C13 C12 119.7(2) . .
C11 O11 Cr1 126.25(15) . .
C11 O11 K2 83.35(13) . .
Cr1 O11 K2 132.23(7) . .
C11 O11 K1 120.19(14) . 2
Cr1 O11 K1 100.46(6) . 2
K2 O11 K1 91.35(5) . 2
C13 O12 Cr1 126.81(17) . .
C11 O13 K2 88.52(15) . .
C11 O13 K1 114.70(16) . 1_545
K2 O13 K1 130.91(8) . 1_545
C13 O14 K2 159.9(3) . 2_556
K1 O1W K1 94.12(6) . 2_565
K1 O1W K2 98.32(7) . 1_665
K1 O1W K2 166.13(8) 2_565 1_665
K2 O3W K1 94.04(11) . 1_445

loop_
_geom_bond_atom_site_label_1
_geom_bond_atom_site_label_2
_geom_bond_distance
_geom_bond_site_symmetry_2
Cr1 O12 1.9577(17) .
Cr1 O20 1.9702(14) 2
Cr1 O11 1.9726(16) .
Cr1 O1 1.9727(16) .
Cr1 O2 1.9728(15) .
Cr1 O20 1.9790(15) .
Cr1 K1 3.7998(7) .
Cr1 K1 3.9790(8) 2
K1 O1W 2.713(2) .
K1 O1 2.7600(16) .
K1 O1W 2.808(2) 2_565
K1 O20 2.8525(16) 2
K1 O13 2.910(2) 1_565
K1 O2W 2.937(3) .
K1 O11 3.1159(17) 2
K1 O3W 3.119(4) 1_665
K1 C1 3.537(2) .
K1 Cr1 3.9790(8) 2
K1 K1 4.0418(12) 2_565
K2 O14 2.589(3) 2_556
K2 O3 2.6513(18) 1_445
K2 O4 2.7034(19) 1_455
K2 O3 2.825(2) 2
K2 O13 2.874(2) .
K2 O11 2.9752(17) .
K2 O3W 3.044(4) .
K2 C11 3.100(2) .
K2 O1W 3.231(2) 1_445
K2 C1 3.267(2) 2
K2 K2 4.2205(12) 2_445
C1 O3 1.232(3) .
C1 O1 1.273(3) .
C1 C2 1.525(3) .
C1 K2 3.267(2) 2
C2 C3 1.507(3) .
C3 O4 1.227(3) .
C3 O2 1.288(3) .
O1 K2 3.3148(18) 2
O3 K2 2.6513(18) 1_665
O3 K2 2.825(2) 2
O4 K2 2.7034(19) 1_655
C11 O13 1.238(3) .
C11 O11 1.280(3) .
C11 C12 1.513(4) .
C12 C13 1.513(4) .
C13 O14 1.229(4) .
C13 O12 1.278(3) .
O11 K1 3.1159(17) 2
O13 K1 2.910(2) 1_545
O14 K2 2.589(3) 2_556
O1W K1 2.808(2) 2_565
O1W K2 3.231(2) 1_665
O3W K1 3.119(4) 1_445
